data_7024615
loop_
_publ_author_name
'Xu, Hai-Bing'
'Wen, Hui-Min'
'Chen, Zhong-Hui'
'Li, Jia'
'Shi, Lin-Xi'
'Chen, Zhong-Ning'

_publ_section_title
;
 Square structures and photophysical properties of Zn(2)Ln(2) complexes
 (Ln = Nd, Eu, Sm, Er, Yb).
;
_journal_issue 8
_journal_name_full 'Dalton transactions (Cambridge, England : 2003)'
_journal_page_first 1948
_journal_page_last 1953
_journal_paper_doi 10.1039/b919170d
_journal_volume 39
_journal_year 2010
_chemical_formula_sum 'C40 H21 Cl0 Er F18 N4 O8 Zn'
_chemical_formula_weight 1260.24
_chemical_name_systematic
;
?
;
_space_group_IT_number 14
_symmetry_cell_setting monoclinic
_symmetry_space_group_name_Hall '-P 2ybc'
_symmetry_space_group_name_H-M 'P 1 21/c 1'
_atom_sites_solution_hydrogens geom
_atom_sites_solution_primary direct
_atom_sites_solution_secondary difmap
_audit_creation_method SHELXL-97
_cell_angle_alpha 90.00
_cell_angle_beta 107.968(3)
_cell_angle_gamma 90.00
_cell_formula_units_Z 4
_cell_length_a 14.606(4)
_cell_length_b 16.749(4)
_cell_length_c 18.991(5)
_cell_measurement_temperature 293(2)
_cell_volume 4419(2)
_computing_structure_refinement 'SHELXL-97 (Sheldrick, 1997)'
_computing_structure_solution 'SHELXS-97 (Sheldrick, 1990)'
_diffrn_ambient_temperature 293(2)
_diffrn_measured_fraction_theta_full 0.995
_diffrn_measured_fraction_theta_max 0.995
_diffrn_radiation_monochromator graphite
_diffrn_radiation_source 'fine-focus sealed tube'
_diffrn_radiation_type MoK\a
_diffrn_radiation_wavelength 0.71073
_diffrn_reflns_av_R_equivalents 0.0449
_diffrn_reflns_av_sigmaI/netI 0.0453
_diffrn_reflns_limit_h_max 13
_diffrn_reflns_limit_h_min -18
_diffrn_reflns_limit_k_max 20
_diffrn_reflns_limit_k_min -20
_diffrn_reflns_limit_l_max 23
_diffrn_reflns_limit_l_min -23
_diffrn_reflns_number 30338
_diffrn_reflns_theta_full 26.00
_diffrn_reflns_theta_max 26.00
_diffrn_reflns_theta_min 2.25
_exptl_absorpt_coefficient_mu 2.561
_exptl_absorpt_correction_T_max 0.6999
_exptl_absorpt_correction_T_min 0.6283
_exptl_absorpt_correction_type empirical
_exptl_crystal_density_diffrn 1.894
_exptl_crystal_density_method 'not measured'
_exptl_crystal_F_000 2452
_exptl_crystal_size_max 0.20
_exptl_crystal_size_mid 0.18
_exptl_crystal_size_min 0.15
_refine_diff_density_max 1.738
_refine_diff_density_min -1.865
_refine_diff_density_rms 0.273
_refine_ls_extinction_method none
_refine_ls_goodness_of_fit_ref 1.235
_refine_ls_hydrogen_treatment constr
_refine_ls_matrix_type full
_refine_ls_number_parameters 643
_refine_ls_number_reflns 8657
_refine_ls_number_restraints 76
_refine_ls_restrained_S_all 1.242
_refine_ls_R_factor_all 0.0645
_refine_ls_R_factor_gt 0.0579
_refine_ls_shift/su_max 0.004
_refine_ls_shift/su_mean 0.000
_refine_ls_structure_factor_coef Fsqd
_refine_ls_weighting_details 'calc w=1/[\s^2^(Fo^2^)+(0.0798P)^2^+15.1052P] where P=(Fo^2^+2Fc^2^)/3'
_refine_ls_weighting_scheme calc
_refine_ls_wR_factor_gt 0.1532
_refine_ls_wR_factor_ref 0.1648
_reflns_number_gt 7950
_reflns_number_total 8657
_reflns_threshold_expression >2sigma(I)
_cod_data_source_file b919170d.txt
_cod_data_source_block x5
_cod_original_cell_volume 4419.1(18)
_cod_original_sg_symbol_H-M p21/c
_cod_database_code 7024615

loop_
_symmetry_equiv_pos_as_xyz
'x, y, z'
'-x, y+1/2, -z+1/2'
'-x, -y, -z'
'x, -y-1/2, z-1/2'

loop_
_atom_site_label
_atom_site_type_symbol
_atom_site_fract_x
_atom_site_fract_y
_atom_site_fract_z
_atom_site_U_iso_or_equiv
_atom_site_adp_type
_atom_site_occupancy
_atom_site_symmetry_multiplicity
_atom_site_calc_flag
_atom_site_refinement_flags
_atom_site_disorder_assembly
_atom_site_disorder_group
Er Er 0.244393(19) 0.039109(16) 0.242790(15) 0.02146(12) Uani 1 1 d . . .
Zn Zn 0.25132(5) -0.01261(4) 0.42665(4) 0.02149(18) Uani 1 1 d . . .
N1 N 0.1198(4) -0.0498(3) 0.4423(3) 0.0221(11) Uani 1 1 d . . .
N2 N 0.2996(4) -0.1348(3) 0.4206(3) 0.0245(11) Uani 1 1 d . . .
N3 N 0.3688(4) -0.0244(3) 0.5214(3) 0.0205(11) Uani 1 1 d . . .
N4 N 0.2683(4) 0.1057(3) 0.4806(3) 0.0243(11) Uani 1 1 d . . .
O1 O 0.2866(3) 0.1708(3) 0.2868(3) 0.0282(10) Uani 1 1 d . . .
O2 O 0.1183(3) 0.1249(3) 0.1830(3) 0.0296(10) Uani 1 1 d . . .
O3 O 0.3943(4) 0.0654(3) 0.2256(3) 0.0348(11) Uani 1 1 d . C .
O4 O 0.3148(3) -0.0857(3) 0.2330(3) 0.0288(10) Uani 1 1 d . C .
O5 O 0.2263(4) 0.0338(3) 0.1150(3) 0.0392(13) Uani 1 1 d . D .
O6 O 0.1265(3) -0.0567(3) 0.1912(3) 0.0304(10) Uani 1 1 d . D .
O7 O 0.6536(3) -0.0198(3) 0.6423(2) 0.0236(9) Uani 1 1 d . . .
O14 O 0.1591(3) 0.0211(3) 0.3262(2) 0.0219(9) Uani 1 1 d . . .
C1 C 0.1030(4) -0.0880(4) 0.4985(4) 0.0253(13) Uani 1 1 d . . .
C2 C 0.0072(5) -0.1061(4) 0.4971(4) 0.0289(14) Uani 1 1 d . . .
H2A H -0.0012 -0.1297 0.5390 0.035 Uiso 1 1 d R . .
C3 C -0.0682(5) -0.0865(4) 0.4381(4) 0.0306(15) Uani 1 1 d . . .
H3A H -0.1282 -0.0988 0.4394 0.037 Uiso 1 1 d R . .
C4 C -0.1276(5) -0.0260(4) 0.3131(4) 0.0297(15) Uani 1 1 d . . .
H4A H -0.1891 -0.0362 0.3118 0.036 Uiso 1 1 d R . .
C5 C -0.1062(5) 0.0089(4) 0.2549(4) 0.0351(16) Uani 1 1 d . . .
H5A H -0.1563 0.0204 0.2125 0.042 Uiso 1 1 d R . .
C6 C -0.0100(5) 0.0244(4) 0.2579(4) 0.0283(14) Uani 1 1 d . . .
H6A H 0.0000 0.0467 0.2160 0.034 Uiso 1 1 d R . .
C7 C 0.0657(4) 0.0067(4) 0.3205(4) 0.0215(12) Uani 1 1 d . . .
C8 C 0.0446(4) -0.0299(3) 0.3811(4) 0.0209(12) Uani 1 1 d . . .
C9 C -0.0538(5) -0.0469(4) 0.3766(4) 0.0256(14) Uani 1 1 d . . .
C10 C 0.1862(5) -0.1131(5) 0.5630(4) 0.0365(17) Uani 1 1 d . . .
H10A H 0.2452 -0.0965 0.5551 0.055 Uiso 1 1 calc R . .
H10B H 0.1860 -0.1702 0.5679 0.055 Uiso 1 1 calc R . .
H10C H 0.1809 -0.0888 0.6073 0.055 Uiso 1 1 calc R . .
C11 C 0.2559(5) -0.1889(4) 0.3692(4) 0.0299(14) Uani 1 1 d . . .
H11A H 0.2034 -0.1746 0.3297 0.036 Uiso 1 1 d R . .
C12 C 0.2871(5) -0.2668(4) 0.3728(4) 0.0380(17) Uani 1 1 d . . .
H12A H 0.2551 -0.3036 0.3376 0.046 Uiso 1 1 d R . .
C13 C 0.3645(5) -0.2908(4) 0.4323(5) 0.0385(17) Uani 1 1 d . . .
H13A H 0.3860 -0.3424 0.4369 0.046 Uiso 1 1 d R . .
C14 C 0.4108(5) -0.2349(4) 0.4840(4) 0.0308(15) Uani 1 1 d . . .
H14A H 0.4645 -0.2479 0.5229 0.037 Uiso 1 1 d R . .
C15 C 0.3768(4) -0.1570(4) 0.4770(3) 0.0234(13) Uani 1 1 d . . .
C16 C 0.4230(4) -0.0913(4) 0.5288(3) 0.0228(12) Uani 1 1 d . . .
C17 C 0.5169(4) -0.0939(4) 0.5738(3) 0.0220(12) Uani 1 1 d . . .
H17A H 0.5509 -0.1405 0.5807 0.026 Uiso 1 1 d R . .
C19 C 0.4998(5) 0.0426(4) 0.6078(4) 0.0227(13) Uani 1 1 d . . .
H19A H 0.5229 0.0877 0.6352 0.027 Uiso 1 1 d R . .
C20 C 0.4067(5) 0.0405(4) 0.5612(4) 0.0231(13) Uani 1 1 d . . .
C21 C 0.3415(4) 0.1105(4) 0.5447(4) 0.0233(13) Uani 1 1 d . . .
C22 C 0.3549(5) 0.1783(4) 0.5887(4) 0.0349(16) Uani 1 1 d . . .
H22A H 0.4054 0.1821 0.6324 0.042 Uiso 1 1 d R . .
C23 C 0.2929(6) 0.2425(4) 0.5662(5) 0.0421(19) Uani 1 1 d . . .
H23A H 0.3013 0.2885 0.5942 0.050 Uiso 1 1 d R . .
C24 C 0.2196(5) 0.2382(4) 0.4993(5) 0.0375(17) Uani 1 1 d . . .
H24A H 0.1786 0.2800 0.4819 0.045 Uiso 1 1 d R . .
C25 C 0.2091(5) 0.1691(4) 0.4589(4) 0.0307(15) Uani 1 1 d . . .
H25A H 0.1586 0.1647 0.4153 0.037 Uiso 1 1 d R . .
C103 C 0.1501(5) 0.2545(4) 0.2372(4) 0.0303(15) Uani 1 1 d . . .
H10D H 0.1264 0.3040 0.2417 0.036 Uiso 1 1 d R . .
C104 C 0.0954(5) 0.1960(4) 0.1908(4) 0.0284(14) Uani 1 1 d . B .
C102 C 0.2442(5) 0.2362(4) 0.2800(4) 0.0282(14) Uani 1 1 d . A .
C18 C 0.5600(4) -0.0242(4) 0.6113(3) 0.0225(13) Uani 1 1 d . . .
C107 C 0.4452(6) 0.0259(5) 0.1976(5) 0.044(2) Uani 1 1 d D . .
C108 C 0.4410(7) -0.0591(5) 0.1849(6) 0.052(2) Uani 1 1 d . C .
H10E H 0.4849 -0.0836 0.1667 0.063 Uiso 1 1 d R . .
C109 C 0.3762(6) -0.1073(5) 0.2059(4) 0.0382(17) Uani 1 1 d . . .
C112 C 0.1864(7) -0.0168(5) 0.0651(4) 0.052(2) Uani 1 1 d D . .
C114 C 0.1072(6) -0.1005(5) 0.1371(5) 0.0420(19) Uani 1 1 d . . .
C113 C 0.1297(7) -0.0836(5) 0.0718(5) 0.055(2) Uani 1 1 d . D .
H11B H 0.1075 -0.1139 0.0287 0.066 Uiso 1 1 d R . .
C101 C 0.3041(4) 0.3057(3) 0.3232(3) 0.0370(17) Uani 1 1 d D . .
C105 C -0.0049(5) 0.2187(3) 0.1404(4) 0.0420(19) Uani 1 1 d D . .
C110 C 0.3856(4) -0.1981(4) 0.1984(3) 0.0396(18) Uani 1 1 d D C .
C115 C 0.0438(5) -0.1704(5) 0.1367(4) 0.048(2) Uani 1 1 d D D .
F1A F 0.3375(7) 0.3510(6) 0.2785(4) 0.0455(11) Uani 0.620(17) 1 d PD A 1
F2A F 0.2464(5) 0.3533(5) 0.3484(5) 0.0455(11) Uani 0.620(17) 1 d PD A 1
F3A F 0.3780(5) 0.2847(6) 0.3807(5) 0.0455(11) Uani 0.620(17) 1 d PD A 1
F1B F 0.3574(10) 0.2770(9) 0.3892(6) 0.0455(11) Uani 0.380(17) 1 d PD A 2
F2B F 0.3661(10) 0.3279(9) 0.2873(7) 0.0455(11) Uani 0.380(17) 1 d PD A 2
F3B F 0.2609(10) 0.3714(7) 0.3353(9) 0.0455(11) Uani 0.380(17) 1 d PD A 2
F4A F -0.0398(9) 0.2888(5) 0.1507(8) 0.0458(10) Uani 0.510(19) 1 d PD B 1
F5A F 0.0071(9) 0.2241(7) 0.0708(4) 0.0458(10) Uani 0.510(19) 1 d PD B 1
F6A F -0.0705(6) 0.1622(5) 0.1330(9) 0.0458(10) Uani 0.510(19) 1 d PD B 1
F4B F -0.0225(10) 0.2092(7) 0.0689(4) 0.0458(10) Uani 0.490(19) 1 d PD B 2
F5B F -0.0701(7) 0.1739(6) 0.1612(8) 0.0458(10) Uani 0.490(19) 1 d PD B 2
F6B F -0.0251(10) 0.2942(5) 0.1542(8) 0.0458(10) Uani 0.490(19) 1 d PD B 2
C6A C 0.5337(9) 0.0701(8) 0.1948(12) 0.087(6) Uani 0.539(19) 1 d PD C 1
F7A F 0.5887(11) 0.0934(8) 0.2628(11) 0.088(2) Uani 0.539(19) 1 d PD C 1
F8A F 0.5925(12) 0.0334(8) 0.1634(12) 0.088(2) Uani 0.539(19) 1 d PD C 1
F9A F 0.5098(10) 0.1401(8) 0.1569(12) 0.088(2) Uani 0.539(19) 1 d PD C 1
C6B C 0.5208(11) 0.0686(9) 0.1746(13) 0.087(6) Uani 0.461(19) 1 d PD C 2
F7B F 0.5962(12) 0.0917(10) 0.2311(12) 0.088(2) Uani 0.461(19) 1 d PD C 2
F8B F 0.5548(14) 0.0297(9) 0.1272(13) 0.088(2) Uani 0.461(19) 1 d PD C 2
F9B F 0.4793(11) 0.1362(10) 0.1408(14) 0.088(2) Uani 0.461(19) 1 d PD C 2
F10A F 0.4276(9) -0.2247(7) 0.2686(4) 0.0702(15) Uani 0.550(15) 1 d PD C 1
F11A F 0.4447(9) -0.2199(7) 0.1613(7) 0.0702(15) Uani 0.550(15) 1 d PD C 1
F12A F 0.3032(6) -0.2350(8) 0.1727(7) 0.0702(15) Uani 0.550(15) 1 d PD C 1
F10B F 0.3989(13) -0.2175(8) 0.1353(6) 0.0702(15) Uani 0.450(15) 1 d PD C 2
F11B F 0.3068(8) -0.2363(9) 0.2026(9) 0.0702(15) Uani 0.450(15) 1 d PD C 2
F12B F 0.4575(9) -0.2231(9) 0.2547(7) 0.0702(15) Uani 0.450(15) 1 d PD C 2
C11A C 0.2161(12) -0.0014(9) -0.0028(7) 0.072(4) Uani 0.453(7) 1 d PD D 1
F13A F 0.3089(11) 0.0160(10) 0.0088(8) 0.104(3) Uani 0.453(7) 1 d PD D 1
F14A F 0.1682(13) 0.0627(10) -0.0386(9) 0.104(3) Uani 0.453(7) 1 d PD D 1
F15A F 0.1959(15) -0.0611(9) -0.0519(8) 0.104(3) Uani 0.453(7) 1 d PD D 1
C11B C 0.1979(10) -0.0040(8) -0.0094(6) 0.072(4) Uani 0.547(7) 1 d PD D 2
F13B F 0.2545(11) -0.0624(8) -0.0174(8) 0.104(3) Uani 0.547(7) 1 d PD D 2
F14B F 0.2390(12) 0.0653(8) -0.0160(7) 0.104(3) Uani 0.547(7) 1 d PD D 2
F15B F 0.1153(9) -0.0086(8) -0.0641(6) 0.104(3) Uani 0.547(7) 1 d PD D 2
F16A F -0.0364(5) -0.1500(4) 0.1511(4) 0.0706(14) Uani 0.843(8) 1 d PD D 1
F17A F 0.0918(5) -0.2200(4) 0.1928(4) 0.0706(14) Uani 0.843(8) 1 d PD D 1
F18A F 0.0195(5) -0.2152(4) 0.0768(3) 0.0706(14) Uani 0.843(8) 1 d PD D 1
F16B F 0.049(2) -0.2412(10) 0.1070(16) 0.0706(14) Uani 0.157(8) 1 d PD D 2
F17B F -0.003(2) -0.1227(14) 0.0786(12) 0.0706(14) Uani 0.157(8) 1 d PD D 2
F18B F -0.014(2) -0.1757(18) 0.1783(16) 0.0706(14) Uani 0.157(8) 1 d PD D 2

loop_
_atom_site_aniso_label
_atom_site_aniso_U_11
_atom_site_aniso_U_22
_atom_site_aniso_U_33
_atom_site_aniso_U_23
_atom_site_aniso_U_13
_atom_site_aniso_U_12
Er 0.02086(18) 0.02142(18) 0.02047(18) -0.00069(10) 0.00399(12) 0.00103(10)
Zn 0.0156(3) 0.0254(4) 0.0210(4) 0.0012(3) 0.0020(3) 0.0003(3)
N1 0.018(3) 0.022(3) 0.026(3) 0.001(2) 0.005(2) 0.001(2)
N2 0.018(2) 0.028(3) 0.026(3) -0.004(2) 0.006(2) -0.001(2)
N3 0.017(2) 0.020(2) 0.023(3) 0.002(2) 0.004(2) 0.001(2)
N4 0.018(2) 0.030(3) 0.025(3) 0.001(2) 0.005(2) -0.002(2)
O1 0.022(2) 0.021(2) 0.039(3) -0.0028(19) 0.004(2) 0.0029(18)
O2 0.028(2) 0.027(2) 0.030(3) 0.0051(19) 0.004(2) 0.000(2)
O3 0.032(3) 0.030(2) 0.047(3) 0.006(2) 0.020(2) 0.004(2)
O4 0.028(2) 0.027(2) 0.032(3) -0.0037(19) 0.009(2) 0.0053(19)
O5 0.054(3) 0.040(3) 0.024(3) -0.002(2) 0.013(2) 0.009(2)
O6 0.024(2) 0.029(2) 0.034(3) -0.010(2) 0.003(2) -0.001(2)
O7 0.013(2) 0.033(2) 0.023(2) 0.0041(18) 0.0017(17) -0.0002(18)
O14 0.0111(19) 0.033(2) 0.020(2) 0.0009(18) 0.0015(16) -0.0017(17)
C1 0.021(3) 0.029(3) 0.025(3) 0.003(3) 0.006(3) 0.002(3)
C2 0.030(3) 0.025(3) 0.036(4) 0.004(3) 0.017(3) -0.003(3)
C3 0.027(3) 0.032(4) 0.035(4) -0.002(3) 0.012(3) -0.004(3)
C4 0.015(3) 0.036(4) 0.038(4) -0.006(3) 0.008(3) -0.002(3)
C5 0.023(3) 0.033(4) 0.042(4) -0.006(3) 0.000(3) 0.000(3)
C6 0.016(3) 0.036(4) 0.028(4) 0.005(3) 0.000(3) 0.001(3)
C7 0.016(3) 0.020(3) 0.025(3) -0.004(2) 0.003(2) 0.002(2)
C8 0.016(3) 0.022(3) 0.022(3) -0.002(2) 0.002(2) -0.002(2)
C9 0.020(3) 0.026(3) 0.031(4) -0.005(3) 0.009(3) -0.003(2)
C10 0.034(4) 0.043(4) 0.033(4) 0.014(3) 0.012(3) 0.007(3)
C11 0.024(3) 0.033(4) 0.030(4) 0.000(3) 0.003(3) -0.006(3)
C12 0.033(4) 0.034(4) 0.045(5) -0.014(3) 0.008(3) -0.010(3)
C13 0.034(4) 0.028(4) 0.056(5) -0.003(3) 0.018(4) 0.002(3)
C14 0.031(4) 0.026(3) 0.033(4) 0.000(3) 0.006(3) 0.004(3)
C15 0.020(3) 0.026(3) 0.023(3) -0.001(2) 0.006(2) 0.000(2)
C16 0.023(3) 0.026(3) 0.019(3) -0.001(2) 0.007(2) -0.003(3)
C17 0.021(3) 0.027(3) 0.021(3) 0.003(2) 0.011(2) 0.002(2)
C19 0.024(3) 0.026(3) 0.018(3) 0.001(2) 0.006(3) -0.001(2)
C20 0.020(3) 0.031(3) 0.019(3) 0.001(2) 0.006(3) -0.001(2)
C21 0.019(3) 0.027(3) 0.025(3) -0.003(2) 0.009(2) -0.003(2)
C22 0.026(3) 0.037(4) 0.037(4) -0.013(3) 0.003(3) 0.003(3)
C23 0.038(4) 0.028(4) 0.055(5) -0.011(3) 0.007(4) 0.007(3)
C24 0.025(3) 0.027(4) 0.053(5) 0.001(3) 0.002(3) 0.006(3)
C25 0.019(3) 0.031(4) 0.038(4) 0.011(3) 0.003(3) 0.004(3)
C103 0.029(3) 0.022(3) 0.038(4) 0.002(3) 0.007(3) 0.004(3)
C104 0.023(3) 0.027(3) 0.034(4) 0.007(3) 0.007(3) 0.002(3)
C102 0.028(3) 0.030(4) 0.027(3) 0.002(3) 0.010(3) -0.002(3)
C18 0.017(3) 0.032(3) 0.017(3) 0.006(2) 0.004(2) 0.002(3)
C107 0.034(4) 0.055(5) 0.048(5) -0.001(4) 0.018(4) 0.004(4)
C108 0.054(5) 0.042(4) 0.072(7) -0.005(4) 0.034(5) 0.005(4)
C109 0.044(4) 0.036(4) 0.032(4) 0.000(3) 0.008(3) 0.001(3)
C112 0.069(6) 0.048(5) 0.035(5) -0.001(4) 0.008(4) 0.006(5)
C114 0.046(5) 0.035(4) 0.044(5) -0.018(3) 0.013(4) -0.020(4)
C113 0.076(7) 0.047(5) 0.036(5) -0.011(4) 0.009(4) -0.009(5)
C101 0.029(4) 0.023(3) 0.052(5) -0.006(3) 0.002(3) -0.002(3)
C105 0.033(4) 0.032(4) 0.050(5) 0.010(3) -0.003(3) 0.003(3)
C110 0.034(4) 0.036(4) 0.046(5) -0.011(3) 0.007(3) 0.004(3)
C115 0.042(5) 0.054(5) 0.046(5) -0.013(4) 0.011(4) -0.008(4)
F1A 0.034(2) 0.0267(19) 0.065(2) -0.0058(16) -0.0004(16) -0.0044(16)
F2A 0.034(2) 0.0267(19) 0.065(2) -0.0058(16) -0.0004(16) -0.0044(16)
F3A 0.034(2) 0.0267(19) 0.065(2) -0.0058(16) -0.0004(16) -0.0044(16)
F1B 0.034(2) 0.0267(19) 0.065(2) -0.0058(16) -0.0004(16) -0.0044(16)
F2B 0.034(2) 0.0267(19) 0.065(2) -0.0058(16) -0.0004(16) -0.0044(16)
F3B 0.034(2) 0.0267(19) 0.065(2) -0.0058(16) -0.0004(16) -0.0044(16)
F4A 0.026(2) 0.0376(19) 0.058(2) 0.0030(16) -0.0104(19) -0.0015(15)
F5A 0.026(2) 0.0376(19) 0.058(2) 0.0030(16) -0.0104(19) -0.0015(15)
F6A 0.026(2) 0.0376(19) 0.058(2) 0.0030(16) -0.0104(19) -0.0015(15)
F4B 0.026(2) 0.0376(19) 0.058(2) 0.0030(16) -0.0104(19) -0.0015(15)
F5B 0.026(2) 0.0376(19) 0.058(2) 0.0030(16) -0.0104(19) -0.0015(15)
F6B 0.026(2) 0.0376(19) 0.058(2) 0.0030(16) -0.0104(19) -0.0015(15)
C6A 0.076(9) 0.049(6) 0.173(19) -0.032(9) 0.094(12) -0.024(6)
F7A 0.054(4) 0.086(3) 0.148(9) 0.008(4) 0.065(5) -0.012(3)
F8A 0.054(4) 0.086(3) 0.148(9) 0.008(4) 0.065(5) -0.012(3)
F9A 0.054(4) 0.086(3) 0.148(9) 0.008(4) 0.065(5) -0.012(3)
C6B 0.076(9) 0.049(6) 0.173(19) -0.032(9) 0.094(12) -0.024(6)
F7B 0.054(4) 0.086(3) 0.148(9) 0.008(4) 0.065(5) -0.012(3)
F8B 0.054(4) 0.086(3) 0.148(9) 0.008(4) 0.065(5) -0.012(3)
F9B 0.054(4) 0.086(3) 0.148(9) 0.008(4) 0.065(5) -0.012(3)
F10A 0.072(3) 0.063(2) 0.074(4) -0.017(3) 0.021(3) 0.005(3)
F11A 0.072(3) 0.063(2) 0.074(4) -0.017(3) 0.021(3) 0.005(3)
F12A 0.072(3) 0.063(2) 0.074(4) -0.017(3) 0.021(3) 0.005(3)
F10B 0.072(3) 0.063(2) 0.074(4) -0.017(3) 0.021(3) 0.005(3)
F11B 0.072(3) 0.063(2) 0.074(4) -0.017(3) 0.021(3) 0.005(3)
F12B 0.072(3) 0.063(2) 0.074(4) -0.017(3) 0.021(3) 0.005(3)
C11A 0.115(11) 0.069(7) 0.028(5) -0.013(5) 0.017(6) -0.023(8)
F13A 0.182(10) 0.091(4) 0.057(5) 0.004(4) 0.062(6) -0.003(6)
F14A 0.182(10) 0.091(4) 0.057(5) 0.004(4) 0.062(6) -0.003(6)
F15A 0.182(10) 0.091(4) 0.057(5) 0.004(4) 0.062(6) -0.003(6)
C11B 0.115(11) 0.069(7) 0.028(5) -0.013(5) 0.017(6) -0.023(8)
F13B 0.182(10) 0.091(4) 0.057(5) 0.004(4) 0.062(6) -0.003(6)
F14B 0.182(10) 0.091(4) 0.057(5) 0.004(4) 0.062(6) -0.003(6)
F15B 0.182(10) 0.091(4) 0.057(5) 0.004(4) 0.062(6) -0.003(6)
F16A 0.073(3) 0.055(2) 0.079(3) -0.005(2) 0.016(2) -0.025(2)
F17A 0.073(3) 0.055(2) 0.079(3) -0.005(2) 0.016(2) -0.025(2)
F18A 0.073(3) 0.055(2) 0.079(3) -0.005(2) 0.016(2) -0.025(2)
F16B 0.073(3) 0.055(2) 0.079(3) -0.005(2) 0.016(2) -0.025(2)
F17B 0.073(3) 0.055(2) 0.079(3) -0.005(2) 0.016(2) -0.025(2)
F18B 0.073(3) 0.055(2) 0.079(3) -0.005(2) 0.016(2) -0.025(2)

loop_
_atom_type_symbol
_atom_type_description
_atom_type_scat_dispersion_real
_atom_type_scat_dispersion_imag
_atom_type_scat_source
C C 0.0033 0.0016 'International Tables Vol C Tables 4.2.6.8 and 6.1.1.4'
H H 0.0000 0.0000 'International Tables Vol C Tables 4.2.6.8 and 6.1.1.4'
N N 0.0061 0.0033 'International Tables Vol C Tables 4.2.6.8 and 6.1.1.4'
O O 0.0106 0.0060 'International Tables Vol C Tables 4.2.6.8 and 6.1.1.4'
F F 0.0171 0.0103 'International Tables Vol C Tables 4.2.6.8 and 6.1.1.4'
Zn Zn 0.2839 1.4301 'International Tables Vol C Tables 4.2.6.8 and 6.1.1.4'
Cl Cl 0.1484 0.1585 'International Tables Vol C Tables 4.2.6.8 and 6.1.1.4'
Er Er -0.2586 4.9576 'International Tables Vol C Tables 4.2.6.8 and 6.1.1.4'

loop_
_geom_angle_atom_site_label_1
_geom_angle_atom_site_label_2
_geom_angle_atom_site_label_3
_geom_angle
_geom_angle_site_symmetry_1
_geom_angle_site_symmetry_3
O7 Er O4 77.05(16) 3_656 .
O7 Er O2 138.18(17) 3_656 .
O4 Er O2 143.45(16) . .
O7 Er O6 119.27(17) 3_656 .
O4 Er O6 68.96(16) . .
O2 Er O6 81.42(17) . .
O7 Er O3 78.18(17) 3_656 .
O4 Er O3 73.02(17) . .
O2 Er O3 116.48(17) . .
O6 Er O3 131.84(17) . .
O7 Er O14 69.74(15) 3_656 .
O4 Er O14 106.15(16) . .
O2 Er O14 84.40(16) . .
O6 Er O14 73.49(16) . .
O3 Er O14 146.98(17) . .
O7 Er O1 76.68(16) 3_656 .
O4 Er O1 141.13(16) . .
O2 Er O1 71.30(16) . .
O6 Er O1 149.83(15) . .
O3 Er O1 73.94(16) . .
O14 Er O1 90.89(16) . .
O7 Er O5 145.15(18) 3_656 .
O4 Er O5 78.35(17) . .
O2 Er O5 72.71(18) . .
O6 Er O5 73.05(19) . .
O3 Er O5 71.2(2) . .
O14 Er O5 141.71(18) . .
O1 Er O5 109.42(17) . .
O14 Zn N3 164.58(19) . .
O14 Zn N1 81.25(19) . .
N3 Zn N1 113.1(2) . .
O14 Zn N2 109.90(19) . .
N3 Zn N2 76.2(2) . .
N1 Zn N2 93.07(19) . .
O14 Zn N4 97.61(19) . .
N3 Zn N4 74.9(2) . .
N1 Zn N4 100.06(19) . .
N2 Zn N4 151.0(2) . .
O14 Zn O7 74.78(16) . 3_656
N3 Zn O7 91.96(18) . 3_656
N1 Zn O7 153.99(19) . 3_656
N2 Zn O7 85.83(18) . 3_656
N4 Zn O7 93.06(18) . 3_656
C1 N1 C8 119.9(5) . .
C1 N1 Zn 130.6(4) . .
C8 N1 Zn 109.5(4) . .
C15 N2 C11 119.2(6) . .
C15 N2 Zn 115.0(4) . .
C11 N2 Zn 125.7(5) . .
C16 N3 C20 119.0(5) . .
C16 N3 Zn 118.0(4) . .
C20 N3 Zn 119.8(4) . .
C25 N4 C21 118.8(6) . .
C25 N4 Zn 126.4(5) . .
C21 N4 Zn 114.5(4) . .
C102 O1 Er 135.6(4) . .
C104 O2 Er 136.4(4) . .
C107 O3 Er 132.2(5) . .
C109 O4 Er 133.7(5) . .
C112 O5 Er 132.2(5) . .
C114 O6 Er 135.5(5) . .
C18 O7 Zn 119.8(4) . 3_656
C18 O7 Er 135.4(4) . 3_656
Zn O7 Er 104.82(17) 3_656 3_656
C7 O14 Zn 112.4(4) . .
C7 O14 Er 135.1(4) . .
Zn O14 Er 109.60(18) . .
N1 C1 C2 120.7(6) . .
N1 C1 C10 119.1(6) . .
C2 C1 C10 120.2(6) . .
C3 C2 C1 120.7(6) . .
C2 C3 C9 120.6(6) . .
C5 C4 C9 119.9(6) . .
C4 C5 C6 121.2(7) . .
C7 C6 C5 121.1(7) . .
O14 C7 C6 123.3(6) . .
O14 C7 C8 118.5(5) . .
C6 C7 C8 118.2(6) . .
N1 C8 C9 121.8(6) . .
N1 C8 C7 118.2(5) . .
C9 C8 C7 120.0(6) . .
C4 C9 C8 119.6(6) . .
C4 C9 C3 124.1(6) . .
C8 C9 C3 116.3(6) . .
N2 C11 C12 121.9(7) . .
C11 C12 C13 119.2(7) . .
C12 C13 C14 118.8(7) . .
C15 C14 C13 119.3(7) . .
N2 C15 C14 121.5(6) . .
N2 C15 C16 114.8(5) . .
C14 C15 C16 123.7(6) . .
N3 C16 C17 122.1(6) . .
N3 C16 C15 114.3(5) . .
C17 C16 C15 123.2(6) . .
C16 C17 C18 119.4(6) . .
C20 C19 C18 119.2(6) . .
N3 C20 C19 122.5(6) . .
N3 C20 C21 113.3(6) . .
C19 C20 C21 124.0(6) . .
N4 C21 C22 121.1(6) . .
N4 C21 C20 114.9(5) . .
C22 C21 C20 123.9(6) . .
C23 C22 C21 119.5(7) . .
C24 C23 C22 119.2(7) . .
C25 C24 C23 118.6(6) . .
N4 C25 C24 122.8(6) . .
C102 C103 C104 118.9(6) . .
O2 C104 C103 128.2(6) . .
O2 C104 C105 113.5(6) . .
C103 C104 C105 118.2(6) . .
O1 C102 C103 128.4(6) . .
O1 C102 C101 115.4(6) . .
C103 C102 C101 116.2(6) . .
O7 C18 C19 121.6(6) . .
O7 C18 C17 120.9(6) . .
C19 C18 C17 117.2(6) . .
O3 C107 C108 127.0(7) . .
O3 C107 C6B 118.0(9) . .
C108 C107 C6B 114.9(9) . .
O3 C107 C6A 113.0(9) . .
C108 C107 C6A 118.2(9) . .
C6B C107 C6A 14.3(14) . .
C109 C108 C107 121.4(7) . .
O4 C109 C108 127.1(7) . .
O4 C109 C110 115.5(6) . .
C108 C109 C110 117.3(7) . .
O5 C112 C113 127.2(7) . .
O5 C112 C11B 116.8(9) . .
C113 C112 C11B 116.0(9) . .
O5 C112 C11A 109.7(9) . .
C113 C112 C11A 122.8(9) . .
C11B C112 C11A 9.9(9) . .
O6 C114 C113 124.5(7) . .
O6 C114 C115 117.2(7) . .
C113 C114 C115 117.8(7) . .
C112 C113 C114 122.5(7) . .
F3B C101 F3A 112.9(10) . .
F3B C101 F2A 20.7(6) . .
F3A C101 F2A 107.7(6) . .
F3B C101 F2B 107.0(7) . .
F3A C101 F2B 89.2(7) . .
F2A C101 F2B 127.6(7) . .
F3B C101 F1A 85.8(7) . .
F3A C101 F1A 108.0(6) . .
F2A C101 F1A 106.3(5) . .
F2B C101 F1A 24.0(6) . .
F3B C101 F1B 107.8(8) . .
F3A C101 F1B 17.4(7) . .
F2A C101 F1B 97.2(9) . .
F2B C101 F1B 106.5(7) . .
F1A C101 F1B 125.1(8) . .
F3B C101 C102 120.1(8) . .
F3A C101 C102 115.1(6) . .
F2A C101 C102 108.8(6) . .
F2B C101 C102 107.5(7) . .
F1A C101 C102 110.5(6) . .
F1B C101 C102 107.3(8) . .
F6A C105 F6B 119.9(9) . .
F6A C105 F4A 110.6(7) . .
F6B C105 F4A 9.6(10) . .
F6A C105 F4B 84.2(6) . .
F6B C105 F4B 109.3(7) . .
F4A C105 F4B 107.5(10) . .
F6A C105 F5B 24.4(6) . .
F6B C105 F5B 104.2(7) . .
F4A C105 F5B 96.3(8) . .
F4B C105 F5B 107.5(6) . .
F6A C105 F5A 104.2(6) . .
F6B C105 F5A 102.9(9) . .
F4A C105 F5A 104.6(7) . .
F4B C105 F5A 20.7(5) . .
F5B C105 F5A 128.0(7) . .
F6A C105 C104 114.3(6) . .
F6B C105 C104 109.7(8) . .
F4A C105 C104 117.9(8) . .
F4B C105 C104 117.5(7) . .
F5B C105 C104 107.6(6) . .
F5A C105 C104 103.5(7) . .
F11A C110 F12A 110.3(7) . .
F11A C110 F12B 81.7(7) . .
F12A C110 F12B 124.5(11) . .
F11A C110 F11B 127.8(9) . .
F12A C110 F11B 24.1(7) . .
F12B C110 F11B 106.6(8) . .
F11A C110 F10A 105.1(7) . .
F12A C110 F10A 107.3(7) . .
F12B C110 F10A 24.9(7) . .
F11B C110 F10A 85.5(8) . .
F11A C110 F10B 30.7(6) . .
F12A C110 F10B 85.4(8) . .
F12B C110 F10B 110.9(7) . .
F11B C110 F10B 107.9(7) . .
F10A C110 F10B 131.7(9) . .
F11A C110 C109 114.5(7) . .
F12A C110 C109 113.9(8) . .
F12B C110 C109 108.1(8) . .
F11B C110 C109 111.3(9) . .
F10A C110 C109 105.0(7) . .
F10B C110 C109 111.9(8) . .
F18B C115 F16B 109.1(10) . .
F18B C115 F16A 29.5(13) . .
F16B C115 F16A 119.4(15) . .
F18B C115 F18A 115.1(16) . .
F16B C115 F18A 32.7(13) . .
F16A C115 F18A 107.7(6) . .
F18B C115 F17A 76.2(14) . .
F16B C115 F17A 72.7(14) . .
F16A C115 F17A 105.7(6) . .
F18A C115 F17A 105.3(6) . .
F18B C115 F17B 105.5(10) . .
F16B C115 F17B 105.1(10) . .
F16A C115 F17B 76.1(13) . .
F18A C115 F17B 72.6(12) . .
F17A C115 F17B 177.6(13) . .
F18B C115 C114 124.0(14) . .
F16B C115 C114 125.8(14) . .
F16A C115 C114 112.5(7) . .
F18A C115 C114 117.0(7) . .
F17A C115 C114 107.9(6) . .
F17B C115 C114 72.6(14) . .
F8A C6A F9A 104.8(8) . .
F8A C6A F7A 106.6(8) . .
F9A C6A F7A 103.7(8) . .
F8A C6A C107 117.7(11) . .
F9A C6A C107 111.0(11) . .
F7A C6A C107 111.9(13) . .
F8B C6B F7B 107.4(9) . .
F8B C6B F9B 107.3(9) . .
F7B C6B F9B 106.1(9) . .
F8B C6B C107 115.5(13) . .
F7B C6B C107 113.9(14) . .
F9B C6B C107 106.1(13) . .
F13A C11A F14A 104.6(9) . .
F13A C11A F15A 105.8(9) . .
F14A C11A F15A 106.1(9) . .
F13A C11A C112 116.2(12) . .
F14A C11A C112 109.1(12) . .
F15A C11A C112 114.2(12) . .
F13B C11B F14B 108.6(9) . .
F13B C11B F15B 108.4(9) . .
F14B C11B F15B 107.7(9) . .
F13B C11B C112 105.1(11) . .
F14B C11B C112 113.7(10) . .
F15B C11B C112 113.1(11) . .

loop_
_geom_bond_atom_site_label_1
_geom_bond_atom_site_label_2
_geom_bond_distance
_geom_bond_site_symmetry_2
Er O7 2.253(4) 3_656
Er O4 2.363(4) .
Er O2 2.336(5) .
Er O6 2.337(5) .
Er O3 2.352(5) .
Er O14 2.316(4) .
Er O1 2.373(4) .
Er O5 2.361(5) .
Zn O14 2.046(4) .
Zn N3 2.078(5) .
Zn N1 2.125(5) .
Zn N2 2.179(5) .
Zn N4 2.210(5) .
Zn O7 2.249(4) 3_656
N1 C1 1.331(8) .
N1 C8 1.371(8) .
N2 C15 1.346(8) .
N2 C11 1.341(9) .
N3 C16 1.354(8) .
N3 C20 1.343(8) .
N4 C25 1.351(8) .
N4 C21 1.352(8) .
O1 C102 1.245(8) .
O2 C104 1.257(8) .
O3 C107 1.232(9) .
O4 C109 1.219(9) .
O5 C112 1.272(10) .
O6 C114 1.223(9) .
O7 C18 1.313(7) .
O7 Zn 2.249(4) 3_656
O7 Er 2.253(4) 3_656
O14 C7 1.357(7) .
C1 C2 1.423(9) .
C1 C10 1.496(9) .
C2 C3 1.346(10) .
C3 C9 1.413(10) .
C4 C5 1.369(11) .
C4 C9 1.391(10) .
C5 C6 1.412(9) .
C6 C7 1.383(9) .
C7 C8 1.420(9) .
C8 C9 1.440(9) .
C11 C12 1.377(10) .
C12 C13 1.389(11) .
C13 C14 1.374(10) .
C14 C15 1.388(9) .
C15 C16 1.492(9) .
C16 C17 1.374(9) .
C17 C18 1.412(9) .
C19 C20 1.374(9) .
C19 C18 1.412(9) .
C20 C21 1.482(9) .
C21 C22 1.389(9) .
C22 C23 1.385(10) .
C23 C24 1.388(11) .
C24 C25 1.371(10) .
C103 C102 1.398(9) .
C103 C104 1.393(10) .
C104 C105 1.530(9) .
C102 C101 1.534(9) .
C107 C108 1.442(12) .
C107 C6B 1.489(9) .
C107 C6A 1.505(9) .
C108 C109 1.392(12) .
C109 C110 1.537(10) .
C112 C113 1.420(13) .
C112 C11B 1.490(9) .
C112 C11A 1.504(9) .
C114 C113 1.406(12) .
C114 C115 1.491(10) .
C101 F3B 1.323(8) .
C101 F3A 1.324(7) .
C101 F2A 1.350(7) .
C101 F2B 1.343(8) .
C101 F1A 1.337(7) .
C101 F1B 1.343(8) .
C105 F6A 1.322(7) .
C105 F6B 1.343(8) .
C105 F4A 1.320(8) .
C105 F4B 1.311(8) .
C105 F5B 1.362(8) .
C105 F5A 1.388(8) .
C110 F11A 1.323(8) .
C110 F12A 1.306(8) .
C110 F12B 1.315(8) .
C110 F11B 1.340(8) .
C110 F10A 1.359(8) .
C110 F10B 1.312(8) .
C115 F18B 1.326(10) .
C115 F16B 1.327(10) .
C115 F16A 1.328(7) .
C115 F18A 1.318(7) .
C115 F17A 1.363(7) .
C115 F17B 1.363(10) .
C6A F8A 1.338(9) .
C6A F9A 1.362(9) .
C6A F7A 1.350(9) .
C6B F8B 1.326(9) .
C6B F7B 1.337(9) .
C6B F9B 1.349(9) .
C11A F13A 1.337(9) .
C11A F14A 1.345(9) .
C11A F15A 1.337(9) .
C11B F13B 1.319(9) .
C11B F14B 1.329(9) .
C11B F15B 1.330(9) .
